data_7131853
loop_
_publ_author_name
'Elsayed Moussa, M.'
'Rummel, E.-M.'
'Bal&#xe1;zs, G'
'Riesinger, C.'
'Noor, A.'
'Kempe, R.'
'Scheer, M.'

_publ_section_title
;
 Unusual coordination mode for 1,3-diphosphete ligands towards a Cr-Cr
 quintuple bond complex.
;
_journal_issue 55
_journal_name_full 'Chemical communications (Cambridge, England)'
_journal_page_first 8588
_journal_page_last 8591
_journal_paper_doi 10.1039/d3cc01358h
_journal_volume 59
_journal_year 2023
_chemical_formula_moiety 'C61 H73 Cr2 N4 P'
_chemical_formula_sum 'C61 H73 Cr2 N4 P'
_chemical_formula_weight 997.20
_space_group_crystal_system monoclinic
_space_group_IT_number 13
_space_group_name_Hall '-P 2yc'
_space_group_name_H-M_alt 'P 1 2/c 1'
_atom_sites_solution_hydrogens geom
_audit_creation_date 2023-01-26
_audit_creation_method
;
Olex2 1.5-alpha
(compiled 2022.11.02 svn.ra8b101fa for OlexSys, GUI svn.r6635)
;
_audit_update_record
;
2023-03-08 deposited with the CCDC.	2023-06-15 downloaded from the CCDC.
;
_cell_angle_alpha 90
_cell_angle_beta 105.268(5)
_cell_angle_gamma 90
_cell_formula_units_Z 2
_cell_length_a 10.2784(6)
_cell_length_b 22.2038(13)
_cell_length_c 12.5344(5)
_cell_measurement_reflns_used 2952
_cell_measurement_temperature 123.1(3)
_cell_measurement_theta_max 73.8060
_cell_measurement_theta_min 4.1390
_cell_volume 2759.6(3)
_computing_cell_refinement
;
CrysAlisPro, Agilent Technologies,
Version 1.171.37.34 (release 22-05-2014 CrysAlis171 .NET)
(compiled May 22 2014,16:03:01)
;
_computing_data_collection
;
CrysAlisPro, Agilent Technologies,
Version 1.171.37.34 (release 22-05-2014 CrysAlis171 .NET)
(compiled May 22 2014,16:03:01)
;
_computing_data_reduction
;
CrysAlisPro, Agilent Technologies,
Version 1.171.37.34 (release 22-05-2014 CrysAlis171 .NET)
(compiled May 22 2014,16:03:01)
;
_computing_molecular_graphics 'Olex2 1.5-alpha (Dolomanov et al., 2009)'
_computing_publication_material 'Olex2 1.5-alpha (Dolomanov et al., 2009)'
_computing_structure_refinement 'SHELXL 2018/3 (Sheldrick, 2015)'
_computing_structure_solution 'ShelXT (Sheldrick, 2015)'
_diffrn_ambient_temperature 123.1
_diffrn_detector_area_resol_mean 4.1818
_diffrn_detector_type TitanS2
_diffrn_measured_fraction_theta_full 0.981
_diffrn_measured_fraction_theta_max 0.945
_diffrn_measurement_details
;
#__ type_ start__ end____ width___ exp.time_
  1 omega   41.00  118.00   0.5000   20.0000
omega____ theta____ kappa____ phi______ frames
    -       43.5756 -178.0000    0.0000 154

#__ type_ start__ end____ width___ exp.time_
  2 omega   18.00  111.00   0.5000   20.0000
omega____ theta____ kappa____ phi______ frames
    -       43.5756   77.0000   90.0000 186

#__ type_ start__ end____ width___ exp.time_
  3 omega   33.00  120.00   0.5000   80.0000
omega____ theta____ kappa____ phi______ frames
    -      104.5000 -125.0000   30.0000 174

#__ type_ start__ end____ width___ exp.time_
  4 omega   96.00  172.00   0.5000   80.0000
omega____ theta____ kappa____ phi______ frames
    -      104.5000   45.0000  150.0000 152

#__ type_ start__ end____ width___ exp.time_
  5 omega   33.00   91.00   0.5000   80.0000
omega____ theta____ kappa____ phi______ frames
    -      104.5000  -30.0000  -30.0000 116

#__ type_ start__ end____ width___ exp.time_
  6 omega   39.00  124.00   0.5000   80.0000
omega____ theta____ kappa____ phi______ frames
    -      104.5000  -77.0000   30.0000 170

#__ type_ start__ end____ width___ exp.time_
  7 omega   32.00   83.00   0.5000   80.0000
omega____ theta____ kappa____ phi______ frames
    -      104.5000  -30.0000   30.0000 102
;
_diffrn_measurement_device 'four-circle diffractometer'
_diffrn_measurement_device_type 'GV50, TitanS2'
_diffrn_measurement_method '\w scans'
_diffrn_radiation_type CuK\a
_diffrn_radiation_wavelength 1.54184
_diffrn_reflns_av_R_equivalents 0.0423
_diffrn_reflns_av_unetI/netI 0.0596
_diffrn_reflns_Laue_measured_fraction_full 0.981
_diffrn_reflns_Laue_measured_fraction_max 0.945
_diffrn_reflns_limit_h_max 7
_diffrn_reflns_limit_h_min -12
_diffrn_reflns_limit_k_max 18
_diffrn_reflns_limit_k_min -26
_diffrn_reflns_limit_l_max 15
_diffrn_reflns_limit_l_min -14
_diffrn_reflns_number 9570
_diffrn_reflns_point_group_measured_fraction_full 0.981
_diffrn_reflns_point_group_measured_fraction_max 0.945
_diffrn_reflns_theta_full 67.684
_diffrn_reflns_theta_max 74.377
_diffrn_reflns_theta_min 4.163
_exptl_absorpt_coefficient_mu 3.820
_exptl_absorpt_correction_T_max 0.946
_exptl_absorpt_correction_T_min 0.796
_exptl_absorpt_correction_type gaussian
_exptl_absorpt_process_details
;
CrysAlisPro, Agilent Technologies,
Version 1.171.37.34 (release 22-05-2014 CrysAlis171 .NET)
(compiled May 22 2014,16:03:01)
Numerical absorption correction based on gaussian integration over
			a multifaceted crystal model
Empirical absorption correction using spherical harmonics,
 implemented in SCALE3 ABSPACK scaling algorithm.
;
_exptl_crystal_colour 'clear red'
_exptl_crystal_density_diffrn 1.200
_exptl_crystal_description plate
_exptl_crystal_F_000 1060
_exptl_crystal_size_max 0.1008
_exptl_crystal_size_mid 0.0728
_exptl_crystal_size_min 0.0211
_refine_diff_density_max 1.358
_refine_diff_density_min -0.758
_refine_diff_density_rms 0.105
_refine_ls_extinction_method none
_refine_ls_goodness_of_fit_ref 1.067
_refine_ls_hydrogen_treatment constr
_refine_ls_matrix_type full
_refine_ls_number_parameters 367
_refine_ls_number_reflns 5342
_refine_ls_number_restraints 0
_refine_ls_restrained_S_all 1.067
_refine_ls_R_factor_all 0.1074
_refine_ls_R_factor_gt 0.0835
_refine_ls_shift/su_max 0.011
_refine_ls_shift/su_mean 0.000
_refine_ls_structure_factor_coef Fsqd
_refine_ls_weighting_details 'w=1/[\s^2^(Fo^2^)+(0.1539P)^2^+1.4619P] where P=(Fo^2^+2Fc^2^)/3'
_refine_ls_weighting_scheme calc
_refine_ls_wR_factor_gt 0.2358
_refine_ls_wR_factor_ref 0.2465
_reflns_Friedel_coverage 0.000
_reflns_number_gt 3731
_reflns_number_total 5342
_reflns_threshold_expression 'I > 2\s(I)'
_cod_data_source_file d3cc01358h2.cif
_cod_data_source_block mp_abs
_cod_database_code 7131853
_shelx_shelxl_version_number 2018/3
_shelx_space_group_comment
;
The symmetry employed for this shelxl refinement is uniquely defined
by the following loop, which should always be used as a source of
symmetry information in preference to the above space-group names.
They are only intended as comments.
;
_olex2_refinement_description
;
1. Fixed Uiso
 At 1.2 times of:
  All C(H) groups, All C(H,H) groups
 At 1.5 times of:
  All C(H,H,H) groups
2. Others
 Fixed Sof: C1(0.5) P1(0.5) C2(0.5) C3(0.5) H3A(0.5) H3B(0.5) C4(0.5) H4(0.5)
 C5(0.5) H5A(0.5) H5B(0.5) C6(0.5) H6(0.5) C7(0.5) H7A(0.5) H7B(0.5) C8(0.5)
 H8A(0.5) H8B(0.5) C9(0.5) H9(0.5) C10(0.5) H10A(0.5) H10B(0.5) C11(0.5)
 H11A(0.5) H11B(0.5)
3.a Ternary CH refined with riding coordinates:
 C31(H31), C34(H34), C4(H4), C6(H6), C9(H9)
3.b Secondary CH2 refined with riding coordinates:
 C3(H3A,H3B), C5(H5A,H5B), C7(H7A,H7B), C8(H8A,H8B), C10(H10A,H10B), C11(H11A,
 H11B)
3.c Aromatic/amide H refined with riding coordinates:
 C13(H13), C14(H14), C15(H15), C19(H19), C20(H20), C21(H21), C27(H27),
 C28(H28), C29(H29)
3.d Idealised Me refined as rotating group:
 C23(H23A,H23B,H23C), C24(H24A,H24B,H24C), C32(H32A,H32B,H32C), C33(H33A,H33B,
 H33C), C35(H35A,H35B,H35C), C36(H36A,H36B,H36C)
;
_olex2_submission_special_instructions 'No special instructions were received'

loop_
_space_group_symop_operation_xyz
'x, y, z'
'-x, y, -z+1/2'
'-x, -y, -z'
'x, -y, z-1/2'

loop_
_atom_site_label
_atom_site_type_symbol
_atom_site_fract_x
_atom_site_fract_y
_atom_site_fract_z
_atom_site_U_iso_or_equiv
_atom_site_adp_type
_atom_site_occupancy
_atom_site_site_symmetry_order
_atom_site_calc_flag
_atom_site_refinement_flags_posn
_atom_site_refinement_flags_adp
_atom_site_refinement_flags_occupancy
_atom_site_disorder_assembly
_atom_site_disorder_group
Cr1 Cr 0.54051(8) 0.75095(3) 0.32324(5) 0.0283(2) Uani 1 1 d . . . . .
N1 N 0.3958(4) 0.80013(16) 0.3687(3) 0.0246(7) Uani 1 1 d . . . . .
N2 N 0.3133(4) 0.81232(17) 0.1804(3) 0.0263(8) Uani 1 1 d . . . . .
C1 C 0.5466(14) 0.6604(4) 0.2719(7) 0.028(2) Uani 0.5 1 d . . P A .
C12 C 0.3865(5) 0.8055(2) 0.4748(3) 0.0282(9) Uani 1 1 d . . . . .
C13 C 0.2861(5) 0.8383(2) 0.5005(3) 0.0332(10) Uani 1 1 d . . . . .
H13 H 0.282430 0.842489 0.575074 0.040 Uiso 1 1 calc R U . . .
C14 C 0.1886(5) 0.8657(2) 0.4139(4) 0.0334(10) Uani 1 1 d . . . . .
H14 H 0.119503 0.889738 0.429792 0.040 Uiso 1 1 calc R U . . .
C15 C 0.1935(5) 0.8578(2) 0.3068(3) 0.0306(10) Uani 1 1 d . . . . .
H15 H 0.125107 0.874634 0.248118 0.037 Uiso 1 1 calc R U . . .
C16 C 0.2991(4) 0.82489(19) 0.2833(3) 0.0262(9) Uani 1 1 d . . . . .
C17 C 0.4845(5) 0.7679(2) 0.5567(3) 0.0291(9) Uani 1 1 d . . . . .
C18 C 0.4625(5) 0.7060(2) 0.5578(3) 0.0351(11) Uani 1 1 d . . . . .
C19 C 0.5578(6) 0.6695(2) 0.6284(4) 0.0427(12) Uani 1 1 d . . . . .
H19 H 0.545572 0.627123 0.627260 0.051 Uiso 1 1 calc R U . . .
C20 C 0.6714(6) 0.6952(3) 0.7008(4) 0.0470(14) Uani 1 1 d . . . . .
H20 H 0.737067 0.670108 0.747831 0.056 Uiso 1 1 calc R U . . .
C21 C 0.6881(5) 0.7563(3) 0.7039(4) 0.0416(12) Uani 1 1 d . . . . .
H21 H 0.763847 0.773071 0.755819 0.050 Uiso 1 1 calc R U . . .
C22 C 0.5973(5) 0.7948(2) 0.6332(3) 0.0328(10) Uani 1 1 d . . . . .
C23 C 0.3323(5) 0.6782(2) 0.4916(4) 0.0384(11) Uani 1 1 d . . . . .
H23A H 0.260123 0.687471 0.526823 0.058 Uiso 1 1 calc R U . . .
H23B H 0.343177 0.634388 0.488703 0.058 Uiso 1 1 calc R U . . .
H23C H 0.309100 0.694543 0.416391 0.058 Uiso 1 1 calc R U . . .
C24 C 0.6166(5) 0.8608(3) 0.6406(4) 0.0424(12) Uani 1 1 d . . . . .
H24A H 0.589897 0.878250 0.566241 0.064 Uiso 1 1 calc R U . . .
H24B H 0.711807 0.869824 0.674891 0.064 Uiso 1 1 calc R U . . .
H24C H 0.561070 0.877955 0.685636 0.064 Uiso 1 1 calc R U . . .
C25 C 0.2217(4) 0.8410(2) 0.0880(3) 0.0269(9) Uani 1 1 d . . . . .
C26 C 0.2225(5) 0.9032(2) 0.0739(4) 0.0361(11) Uani 1 1 d . . . . .
C27 C 0.1326(6) 0.9290(3) -0.0191(4) 0.0457(13) Uani 1 1 d . . . . .
H27 H 0.132453 0.971440 -0.028704 0.055 Uiso 1 1 calc R U . . .
C28 C 0.0452(6) 0.8945(3) -0.0960(4) 0.0480(14) Uani 1 1 d . . . . .
H28 H -0.014781 0.912762 -0.158299 0.058 Uiso 1 1 calc R U . . .
C29 C 0.0449(5) 0.8331(3) -0.0824(3) 0.0419(12) Uani 1 1 d . . . . .
H29 H -0.014207 0.809263 -0.137379 0.050 Uiso 1 1 calc R U . . .
C30 C 0.1292(5) 0.8044(2) 0.0103(3) 0.0317(10) Uani 1 1 d . . . . .
C31 C 0.3190(6) 0.9454(2) 0.1515(4) 0.0435(12) Uani 1 1 d . . . . .
H31 H 0.369315 0.921447 0.217018 0.052 Uiso 1 1 calc R U . . .
C32 C 0.4219(7) 0.9720(3) 0.0960(5) 0.0569(16) Uani 1 1 d . . . . .
H32A H 0.480128 0.939773 0.081348 0.085 Uiso 1 1 calc R U . . .
H32B H 0.477094 1.002034 0.144968 0.085 Uiso 1 1 calc R U . . .
H32C H 0.374542 0.991124 0.026149 0.085 Uiso 1 1 calc R U . . .
C33 C 0.2439(8) 0.9962(3) 0.1935(6) 0.0642(18) Uani 1 1 d . . . . .
H33A H 0.306999 1.018069 0.253118 0.096 Uiso 1 1 calc R U . . .
H33B H 0.171402 0.979004 0.221381 0.096 Uiso 1 1 calc R U . . .
H33C H 0.205242 1.023993 0.132600 0.096 Uiso 1 1 calc R U . . .
C34 C 0.1158(5) 0.7380(2) 0.0289(4) 0.0360(11) Uani 1 1 d . . . . .
H34 H 0.208627 0.720823 0.056008 0.043 Uiso 1 1 calc R U . . .
C35 C 0.0432(7) 0.7295(3) 0.1198(4) 0.0468(13) Uani 1 1 d . . . . .
H35A H 0.098995 0.745743 0.189581 0.070 Uiso 1 1 calc R U . . .
H35B H 0.027359 0.686476 0.128643 0.070 Uiso 1 1 calc R U . . .
H35C H -0.043362 0.750778 0.099349 0.070 Uiso 1 1 calc R U . . .
C36 C 0.0413(6) 0.7024(3) -0.0740(4) 0.0479(14) Uani 1 1 d . . . . .
H36A H -0.052737 0.715902 -0.097899 0.072 Uiso 1 1 calc R U . . .
H36B H 0.043930 0.659385 -0.056289 0.072 Uiso 1 1 calc R U . . .
H36C H 0.085014 0.709275 -0.133639 0.072 Uiso 1 1 calc R U . . .
P1 P 0.3723(4) 0.66280(12) 0.2283(2) 0.0336(6) Uani 0.5 1 d . . P A -1
C2 C 0.6224(10) 0.6023(4) 0.2873(6) 0.031(2) Uani 0.5 1 d . . P A -1
C3 C 0.5711(11) 0.5581(4) 0.1891(8) 0.039(2) Uani 0.5 1 d . . P A -1
H3A H 0.473989 0.550153 0.179616 0.047 Uiso 0.5 1 calc R U P A -1
H3B H 0.581476 0.577134 0.120360 0.047 Uiso 0.5 1 calc R U P A -1
C4 C 0.6479(14) 0.4988(5) 0.2074(9) 0.048(3) Uani 0.5 1 d . . P A -1
H4 H 0.614290 0.472274 0.141338 0.058 Uiso 0.5 1 calc R U P A -1
C5 C 0.6204(15) 0.4690(5) 0.3080(10) 0.052(3) Uani 0.5 1 d . . P A -1
H5A H 0.665592 0.429273 0.320160 0.063 Uiso 0.5 1 calc R U P A -1
H5B H 0.522220 0.462448 0.295124 0.063 Uiso 0.5 1 calc R U P A -1
C6 C 0.6724(14) 0.5086(5) 0.4111(8) 0.049(3) Uani 0.5 1 d . . P A -1
H6 H 0.653313 0.488528 0.476772 0.059 Uiso 0.5 1 calc R U P A -1
C7 C 0.5974(12) 0.5691(5) 0.3895(8) 0.042(2) Uani 0.5 1 d . . P A -1
H7A H 0.627731 0.595137 0.455577 0.051 Uiso 0.5 1 calc R U P A -1
H7B H 0.499467 0.561980 0.377201 0.051 Uiso 0.5 1 calc R U P A -1
C8 C 0.7734(10) 0.6104(5) 0.3077(8) 0.038(2) Uani 0.5 1 d . . P A -1
H8A H 0.807147 0.637112 0.372382 0.046 Uiso 0.5 1 calc R U P A -1
H8B H 0.792744 0.629995 0.242586 0.046 Uiso 0.5 1 calc R U P A -1
C9 C 0.8486(12) 0.5482(5) 0.3296(9) 0.047(3) Uani 0.5 1 d . . P A -1
H9 H 0.947754 0.554685 0.341967 0.056 Uiso 0.5 1 calc R U P A -1
C10 C 0.7954(12) 0.5075(5) 0.2274(9) 0.045(2) Uani 0.5 1 d . . P A -1
H10A H 0.815019 0.526366 0.161774 0.054 Uiso 0.5 1 calc R U P A -1
H10B H 0.841631 0.468032 0.239966 0.054 Uiso 0.5 1 calc R U P A -1
C11 C 0.8213(13) 0.5179(5) 0.4312(9) 0.051(3) Uani 0.5 1 d . . P A -1
H11A H 0.868551 0.478680 0.444709 0.061 Uiso 0.5 1 calc R U P A -1
H11B H 0.855384 0.543594 0.497233 0.061 Uiso 0.5 1 calc R U P A -1

loop_
_atom_site_aniso_label
_atom_site_aniso_U_11
_atom_site_aniso_U_22
_atom_site_aniso_U_33
_atom_site_aniso_U_23
_atom_site_aniso_U_13
_atom_site_aniso_U_12
Cr1 0.0279(4) 0.0352(4) 0.0215(4) 0.0026(3) 0.0063(3) 0.0027(3)
N1 0.0228(19) 0.0341(19) 0.0154(14) -0.0018(12) 0.0026(13) -0.0014(14)
N2 0.0177(18) 0.041(2) 0.0179(15) 0.0002(13) -0.0002(13) 0.0026(14)
C1 0.040(8) 0.018(4) 0.027(5) 0.002(3) 0.008(4) 0.001(4)
C12 0.026(2) 0.036(2) 0.0207(18) -0.0019(15) 0.0032(16) -0.0063(18)
C13 0.031(3) 0.046(3) 0.0239(19) 0.0006(17) 0.0103(17) 0.001(2)
C14 0.028(3) 0.043(3) 0.028(2) 0.0007(17) 0.0055(18) 0.0044(19)
C15 0.027(2) 0.041(2) 0.0233(19) 0.0011(16) 0.0049(16) -0.0007(18)
C16 0.022(2) 0.035(2) 0.0200(18) 0.0004(15) 0.0022(15) -0.0050(17)
C17 0.030(2) 0.040(2) 0.0174(18) 0.0011(15) 0.0069(16) -0.0001(18)
C18 0.036(3) 0.044(3) 0.023(2) 0.0023(17) 0.0040(18) -0.001(2)
C19 0.043(3) 0.042(3) 0.039(2) 0.011(2) 0.003(2) 0.002(2)
C20 0.041(3) 0.063(4) 0.031(2) 0.014(2) 0.000(2) 0.002(3)
C21 0.032(3) 0.066(4) 0.022(2) -0.0001(19) -0.0009(18) -0.003(2)
C22 0.028(3) 0.052(3) 0.0178(18) -0.0016(17) 0.0049(16) -0.002(2)
C23 0.035(3) 0.042(3) 0.035(2) 0.0007(19) 0.0044(19) -0.004(2)
C24 0.031(3) 0.062(3) 0.033(2) -0.011(2) 0.0056(19) -0.006(2)
C25 0.018(2) 0.047(3) 0.0164(17) 0.0031(16) 0.0052(14) 0.0028(18)
C26 0.032(3) 0.053(3) 0.027(2) 0.0057(18) 0.0148(18) 0.004(2)
C27 0.048(3) 0.053(3) 0.039(3) 0.018(2) 0.017(2) 0.014(3)
C28 0.042(3) 0.079(4) 0.026(2) 0.019(2) 0.014(2) 0.018(3)
C29 0.029(3) 0.078(4) 0.0177(19) 0.004(2) 0.0042(17) 0.006(2)
C30 0.025(2) 0.051(3) 0.0176(18) 0.0008(16) 0.0031(16) 0.0024(19)
C31 0.050(3) 0.042(3) 0.040(3) 0.001(2) 0.015(2) -0.002(2)
C32 0.060(4) 0.061(4) 0.055(3) 0.001(3) 0.025(3) -0.014(3)
C33 0.077(5) 0.048(3) 0.074(4) -0.005(3) 0.032(4) 0.005(3)
C34 0.030(3) 0.051(3) 0.024(2) -0.0047(18) 0.0004(18) -0.001(2)
C35 0.057(4) 0.051(3) 0.035(2) -0.005(2) 0.017(2) -0.009(3)
C36 0.039(3) 0.067(4) 0.030(2) -0.012(2) -0.002(2) -0.002(3)
P1 0.0276(15) 0.0405(14) 0.0303(11) -0.0004(9) 0.0035(11) -0.0029(12)
C2 0.027(5) 0.048(5) 0.018(4) -0.006(3) 0.006(3) -0.004(4)
C3 0.042(6) 0.036(5) 0.039(5) -0.004(4) 0.009(4) -0.006(4)
C4 0.065(8) 0.033(5) 0.047(6) -0.006(4) 0.014(5) -0.003(5)
C5 0.073(9) 0.026(5) 0.058(6) 0.002(4) 0.018(6) -0.003(5)
C6 0.079(9) 0.043(6) 0.030(5) 0.007(4) 0.020(5) 0.008(6)
C7 0.050(7) 0.051(6) 0.030(5) 0.003(4) 0.018(4) 0.003(5)
C8 0.032(5) 0.045(5) 0.034(5) -0.005(4) 0.003(4) -0.001(4)
C9 0.035(6) 0.060(7) 0.040(5) -0.003(5) 0.002(4) 0.003(5)
C10 0.048(7) 0.038(5) 0.052(6) -0.007(4) 0.017(5) 0.004(5)
C11 0.051(7) 0.055(7) 0.038(5) 0.002(4) -0.002(5) 0.017(5)

loop_
_atom_type_symbol
_atom_type_description
_atom_type_scat_dispersion_real
_atom_type_scat_dispersion_imag
_atom_type_scat_source
C C 0.0181 0.0091 'International Tables Vol C Tables 4.2.6.8 and 6.1.1.4'
H H 0.0000 0.0000 'International Tables Vol C Tables 4.2.6.8 and 6.1.1.4'
Cr Cr -0.1635 2.4439 'International Tables Vol C Tables 4.2.6.8 and 6.1.1.4'
N N 0.0311 0.0180 'International Tables Vol C Tables 4.2.6.8 and 6.1.1.4'
P P 0.2955 0.4335 'International Tables Vol C Tables 4.2.6.8 and 6.1.1.4'

loop_
_geom_angle_atom_site_label_1
_geom_angle_atom_site_label_2
_geom_angle_atom_site_label_3
_geom_angle
_geom_angle_site_symmetry_1
_geom_angle_site_symmetry_3
_geom_angle_publ_flag
Cr1 Cr1 N1 96.25(10) 2_655 . ?
Cr1 Cr1 N2 97.03(10) 2_655 2_655 ?
Cr1 Cr1 C1 74.5(3) 2_655 . ?
Cr1 Cr1 C1 58.7(2) 2_655 2_655 ?
Cr1 Cr1 P1 58.42(6) 2_655 . ?
N1 Cr1 C1 132.4(4) . . ?
N1 Cr1 C1 112.6(3) . 2_655 ?
N1 Cr1 P1 94.73(13) . . ?
N2 Cr1 N1 104.13(15) 2_655 . ?
N2 Cr1 C1 137.2(3) 2_655 2_655 ?
N2 Cr1 C1 123.2(4) 2_655 . ?
N2 Cr1 P1 150.85(12) 2_655 . ?
C1 Cr1 C1 23.9(6) . 2_655 ?
C1 Cr1 P1 40.3(4) . . ?
C1 Cr1 P1 17.9(3) 2_655 . ?
C12 N1 Cr1 124.2(3) . . ?
C12 N1 C16 120.3(4) . . ?
C16 N1 Cr1 115.3(3) . . ?
C16 N2 Cr1 114.9(3) . 2_655 ?
C16 N2 C25 117.5(4) . . ?
C25 N2 Cr1 127.5(3) . 2_655 ?
Cr1 C1 Cr1 46.77(18) . 2_655 ?
C1 C1 Cr1 93.9(6) 2_655 . ?
C1 C1 Cr1 62.2(4) 2_655 2_655 ?
C1 C1 P1 15.4(9) 2_655 . ?
C1 C1 C2 118.5(6) 2_655 . ?
P1 C1 Cr1 87.5(5) . . ?
P1 C1 Cr1 66.1(3) . 2_655 ?
C2 C1 Cr1 146.9(8) . . ?
C2 C1 Cr1 155.0(7) . 2_655 ?
C2 C1 P1 121.9(7) . . ?
N1 C12 C13 121.8(4) . . ?
N1 C12 C17 114.5(4) . . ?
C13 C12 C17 123.4(4) . . ?
C12 C13 H13 120.8 . . ?
C12 C13 C14 118.5(4) . . ?
C14 C13 H13 120.8 . . ?
C13 C14 H14 120.1 . . ?
C15 C14 C13 119.9(5) . . ?
C15 C14 H14 120.1 . . ?
C14 C15 H15 119.9 . . ?
C14 C15 C16 120.2(4) . . ?
C16 C15 H15 119.9 . . ?
N1 C16 C15 119.2(4) . . ?
N2 C16 N1 114.9(4) . . ?
N2 C16 C15 125.9(4) . . ?
C18 C17 C12 118.5(4) . . ?
C18 C17 C22 120.8(4) . . ?
C22 C17 C12 120.6(4) . . ?
C17 C18 C23 121.4(4) . . ?
C19 C18 C17 119.3(4) . . ?
C19 C18 C23 119.0(4) . . ?
C18 C19 H19 119.9 . . ?
C18 C19 C20 120.3(5) . . ?
C20 C19 H19 119.9 . . ?
C19 C20 H20 120.0 . . ?
C21 C20 C19 120.0(5) . . ?
C21 C20 H20 120.0 . . ?
C20 C21 H21 118.9 . . ?
C20 C21 C22 122.2(5) . . ?
C22 C21 H21 118.9 . . ?
C17 C22 C24 122.0(4) . . ?
C21 C22 C17 117.2(5) . . ?
C21 C22 C24 120.7(4) . . ?
C18 C23 H23A 109.5 . . ?
C18 C23 H23B 109.5 . . ?
C18 C23 H23C 109.5 . . ?
H23A C23 H23B 109.5 . . ?
H23A C23 H23C 109.5 . . ?
H23B C23 H23C 109.5 . . ?
C22 C24 H24A 109.5 . . ?
C22 C24 H24B 109.5 . . ?
C22 C24 H24C 109.5 . . ?
H24A C24 H24B 109.5 . . ?
H24A C24 H24C 109.5 . . ?
H24B C24 H24C 109.5 . . ?
C26 C25 N2 121.2(4) . . ?
C26 C25 C30 120.3(4) . . ?
C30 C25 N2 118.5(4) . . ?
C25 C26 C27 119.0(5) . . ?
C25 C26 C31 123.8(4) . . ?
C27 C26 C31 117.2(5) . . ?
C26 C27 H27 119.2 . . ?
C28 C27 C26 121.5(5) . . ?
C28 C27 H27 119.2 . . ?
C27 C28 H28 120.2 . . ?
C27 C28 C29 119.5(5) . . ?
C29 C28 H28 120.2 . . ?
C28 C29 H29 119.0 . . ?
C28 C29 C30 122.0(5) . . ?
C30 C29 H29 119.0 . . ?
C25 C30 C34 121.6(4) . . ?
C29 C30 C25 117.6(5) . . ?
C29 C30 C34 120.7(4) . . ?
C26 C31 H31 107.9 . . ?
C26 C31 C32 111.1(4) . . ?
C26 C31 C33 111.8(5) . . ?
C32 C31 H31 107.9 . . ?
C32 C31 C33 110.0(5) . . ?
C33 C31 H31 107.9 . . ?
C31 C32 H32A 109.5 . . ?
C31 C32 H32B 109.5 . . ?
C31 C32 H32C 109.5 . . ?
H32A C32 H32B 109.5 . . ?
H32A C32 H32C 109.5 . . ?
H32B C32 H32C 109.5 . . ?
C31 C33 H33A 109.5 . . ?
C31 C33 H33B 109.5 . . ?
C31 C33 H33C 109.5 . . ?
H33A C33 H33B 109.5 . . ?
H33A C33 H33C 109.5 . . ?
H33B C33 H33C 109.5 . . ?
C30 C34 H34 108.0 . . ?
C30 C34 C35 108.6(4) . . ?
C30 C34 C36 114.8(4) . . ?
C35 C34 H34 108.0 . . ?
C35 C34 C36 109.2(5) . . ?
C36 C34 H34 108.0 . . ?
C34 C35 H35A 109.5 . . ?
C34 C35 H35B 109.5 . . ?
C34 C35 H35C 109.5 . . ?
H35A C35 H35B 109.5 . . ?
H35A C35 H35C 109.5 . . ?
H35B C35 H35C 109.5 . . ?
C34 C36 H36A 109.5 . . ?
C34 C36 H36B 109.5 . . ?
C34 C36 H36C 109.5 . . ?
H36A C36 H36B 109.5 . . ?
H36A C36 H36C 109.5 . . ?
H36B C36 H36C 109.5 . . ?
C1 P1 Cr1 52.3(3) . . ?
C1 C2 C3 112.7(8) . . ?
C1 C2 C7 108.7(8) . . ?
C1 C2 C8 113.2(9) . . ?
C3 C2 C7 105.0(8) . . ?
C8 C2 C3 109.2(8) . . ?
C8 C2 C7 107.5(8) . . ?
C2 C3 H3A 109.2 . . ?
C2 C3 H3B 109.2 . . ?
H3A C3 H3B 107.9 . . ?
C4 C3 C2 111.9(9) . . ?
C4 C3 H3A 109.2 . . ?
C4 C3 H3B 109.2 . . ?
C3 C4 H4 109.4 . . ?
C5 C4 C3 107.5(10) . . ?
C5 C4 H4 109.4 . . ?
C10 C4 C3 112.2(9) . . ?
C10 C4 H4 109.4 . . ?
C10 C4 C5 108.8(10) . . ?
C4 C5 H5A 109.5 . . ?
C4 C5 H5B 109.5 . . ?
C4 C5 C6 110.5(9) . . ?
H5A C5 H5B 108.1 . . ?
C6 C5 H5A 109.5 . . ?
C6 C5 H5B 109.5 . . ?
C5 C6 H6 109.7 . . ?
C7 C6 C5 107.7(9) . . ?
C7 C6 H6 109.7 . . ?
C11 C6 C5 109.5(11) . . ?
C11 C6 H6 109.7 . . ?
C11 C6 C7 110.6(10) . . ?
C2 C7 H7A 109.2 . . ?
C2 C7 H7B 109.2 . . ?
C6 C7 C2 112.0(9) . . ?
C6 C7 H7A 109.2 . . ?
C6 C7 H7B 109.2 . . ?
H7A C7 H7B 107.9 . . ?
C2 C8 H8A 109.4 . . ?
C2 C8 H8B 109.4 . . ?
C2 C8 C9 111.0(9) . . ?
H8A C8 H8B 108.0 . . ?
C9 C8 H8A 109.4 . . ?
C9 C8 H8B 109.4 . . ?
C8 C9 H9 109.6 . . ?
C10 C9 C8 108.6(8) . . ?
C10 C9 H9 109.6 . . ?
C11 C9 C8 110.0(10) . . ?
C11 C9 H9 109.6 . . ?
C11 C9 C10 109.3(10) . . ?
C4 C10 C9 109.9(10) . . ?
C4 C10 H10A 109.7 . . ?
C4 C10 H10B 109.7 . . ?
C9 C10 H10A 109.7 . . ?
C9 C10 H10B 109.7 . . ?
H10A C10 H10B 108.2 . . ?
C6 C11 C9 108.9(8) . . ?
C6 C11 H11A 109.9 . . ?
C6 C11 H11B 109.9 . . ?
C9 C11 H11A 109.9 . . ?
C9 C11 H11B 109.9 . . ?
H11A C11 H11B 108.3 . . ?

loop_
_geom_bond_atom_site_label_1
_geom_bond_atom_site_label_2
_geom_bond_distance
_geom_bond_site_symmetry_2
_geom_bond_publ_flag
Cr1 Cr1 1.8054(13) 2_655 ?
Cr1 N1 2.044(4) . ?
Cr1 N2 2.038(4) 2_655 ?
Cr1 C1 2.388(9) 2_655 ?
Cr1 C1 2.117(8) . ?
Cr1 P1 2.674(3) . ?
N1 C12 1.364(5) . ?
N1 C16 1.369(5) . ?
N2 C16 1.364(6) . ?
N2 C25 1.435(5) . ?
C1 C1 0.97(3) 2_655 ?
C1 P1 1.731(16) . ?
C1 C2 1.494(14) . ?
C12 C13 1.369(7) . ?
C12 C17 1.491(6) . ?
C13 H13 0.9500 . ?
C13 C14 1.408(6) . ?
C14 H14 0.9500 . ?
C14 C15 1.368(6) . ?
C15 H15 0.9500 . ?
C15 C16 1.403(7) . ?
C17 C18 1.394(7) . ?
C17 C22 1.427(6) . ?
C18 C19 1.393(7) . ?
C18 C23 1.508(7) . ?
C19 H19 0.9500 . ?
C19 C20 1.397(8) . ?
C20 H20 0.9500 . ?
C20 C21 1.367(8) . ?
C21 H21 0.9500 . ?
C21 C22 1.398(7) . ?
C22 C24 1.477(8) . ?
C23 H23A 0.9800 . ?
C23 H23B 0.9800 . ?
C23 H23C 0.9800 . ?
C24 H24A 0.9800 . ?
C24 H24B 0.9800 . ?
C24 H24C 0.9800 . ?
C25 C26 1.393(7) . ?
C25 C30 1.423(6) . ?
C26 C27 1.405(7) . ?
C26 C31 1.516(7) . ?
C27 H27 0.9500 . ?
C27 C28 1.366(9) . ?
C28 H28 0.9500 . ?
C28 C29 1.374(8) . ?
C29 H29 0.9500 . ?
C29 C30 1.405(6) . ?
C30 C34 1.505(7) . ?
C31 H31 1.0000 . ?
C31 C32 1.530(8) . ?
C31 C33 1.536(9) . ?
C32 H32A 0.9800 . ?
C32 H32B 0.9800 . ?
C32 H32C 0.9800 . ?
C33 H33A 0.9800 . ?
C33 H33B 0.9800 . ?
C33 H33C 0.9800 . ?
C34 H34 1.0000 . ?
C34 C35 1.529(7) . ?
C34 C36 1.535(6) . ?
C35 H35A 0.9800 . ?
C35 H35B 0.9800 . ?
C35 H35C 0.9800 . ?
C36 H36A 0.9800 . ?
C36 H36B 0.9800 . ?
C36 H36C 0.9800 . ?
C2 C3 1.552(12) . ?
C2 C7 1.556(13) . ?
C2 C8 1.516(14) . ?
C3 H3A 0.9900 . ?
C3 H3B 0.9900 . ?
C3 C4 1.522(16) . ?
C4 H4 1.0000 . ?
C4 C5 1.515(17) . ?
C4 C10 1.483(18) . ?
C5 H5A 0.9900 . ?
C5 H5B 0.9900 . ?
C5 C6 1.538(15) . ?
C6 H6 1.0000 . ?
C6 C7 1.538(16) . ?
C6 C11 1.498(19) . ?
C7 H7A 0.9900 . ?
C7 H7B 0.9900 . ?
C8 H8A 0.9900 . ?
C8 H8B 0.9900 . ?
C8 C9 1.571(15) . ?
C9 H9 1.0000 . ?
C9 C10 1.545(14) . ?
C9 C11 1.531(17) . ?
C10 H10A 0.9900 . ?
C10 H10B 0.9900 . ?
C11 H11A 0.9900 . ?
C11 H11B 0.9900 . ?

loop_
_geom_torsion_atom_site_label_1
_geom_torsion_atom_site_label_2
_geom_torsion_atom_site_label_3
_geom_torsion_atom_site_label_4
_geom_torsion
_geom_torsion_site_symmetry_1
_geom_torsion_site_symmetry_2
_geom_torsion_site_symmetry_3
_geom_torsion_site_symmetry_4
_geom_torsion_publ_flag
Cr1 N1 C12 C13 -179.0(3) . . . . ?
Cr1 N1 C12 C17 -5.1(5) . . . . ?
Cr1 N1 C16 N2 0.7(5) . . . . ?
Cr1 N1 C16 C15 178.0(3) . . . . ?
Cr1 N2 C16 N1 7.7(5) 2_655 . . . ?
Cr1 N2 C16 C15 -169.4(4) 2_655 . . . ?
Cr1 N2 C25 C26 -117.7(4) 2_655 . . . ?
Cr1 N2 C25 C30 62.2(5) 2_655 . . . ?
Cr1 C1 P1 Cr1 -43.11(17) 2_655 . . . ?
Cr1 C1 C2 C3 -56(2) 2_655 . . . ?
Cr1 C1 C2 C3 -164.5(11) . . . . ?
Cr1 C1 C2 C7 79.4(16) . . . . ?
Cr1 C1 C2 C7 -171.9(16) 2_655 . . . ?
Cr1 C1 C2 C8 69(2) 2_655 . . . ?
Cr1 C1 C2 C8 -40.0(16) . . . . ?
N1 C12 C13 C14 1.7(7) . . . . ?
N1 C12 C17 C18 -74.0(6) . . . . ?
N1 C12 C17 C22 106.9(5) . . . . ?
N2 C25 C26 C27 178.8(4) . . . . ?
N2 C25 C26 C31 1.0(7) . . . . ?
N2 C25 C30 C29 -177.0(4) . . . . ?
N2 C25 C30 C34 6.4(7) . . . . ?
C1 C1 P1 Cr1 -114.7(12) 2_655 . . . ?
C1 C1 C2 C3 28.7(19) 2_655 . . . ?
C1 C1 C2 C7 -87.3(17) 2_655 . . . ?
C1 C1 C2 C8 153.3(15) 2_655 . . . ?
C1 C2 C3 C4 -178.9(9) . . . . ?
C1 C2 C7 C6 -179.9(9) . . . . ?
C1 C2 C8 C9 177.0(8) . . . . ?
C12 N1 C16 N2 -174.8(4) . . . . ?
C12 N1 C16 C15 2.5(6) . . . . ?
C12 C13 C14 C15 1.8(7) . . . . ?
C12 C17 C18 C19 175.5(5) . . . . ?
C12 C17 C18 C23 -9.8(7) . . . . ?
C12 C17 C22 C21 -177.1(4) . . . . ?
C12 C17 C22 C24 4.7(7) . . . . ?
C13 C12 C17 C18 99.8(5) . . . . ?
C13 C12 C17 C22 -79.3(6) . . . . ?
C13 C14 C15 C16 -3.2(7) . . . . ?
C14 C15 C16 N1 1.0(7) . . . . ?
C14 C15 C16 N2 178.0(4) . . . . ?
C16 N1 C12 C13 -3.9(6) . . . . ?
C16 N1 C12 C17 170.0(4) . . . . ?
C16 N2 C25 C26 65.4(6) . . . . ?
C16 N2 C25 C30 -114.7(5) . . . . ?
C17 C12 C13 C14 -171.7(4) . . . . ?
C17 C18 C19 C20 2.8(8) . . . . ?
C18 C17 C22 C21 3.7(7) . . . . ?
C18 C17 C22 C24 -174.5(5) . . . . ?
C18 C19 C20 C21 1.1(9) . . . . ?
C19 C20 C21 C22 -2.7(9) . . . . ?
C20 C21 C22 C17 0.3(8) . . . . ?
C20 C21 C22 C24 178.5(5) . . . . ?
C22 C17 C18 C19 -5.3(7) . . . . ?
C22 C17 C18 C23 169.4(4) . . . . ?
C23 C18 C19 C20 -172.0(5) . . . . ?
C25 N2 C16 N1 -175.0(4) . . . . ?
C25 N2 C16 C15 7.9(7) . . . . ?
C25 C26 C27 C28 -0.4(8) . . . . ?
C25 C26 C31 C32 110.2(6) . . . . ?
C25 C26 C31 C33 -126.4(6) . . . . ?
C25 C30 C34 C35 72.9(6) . . . . ?
C25 C30 C34 C36 -164.6(5) . . . . ?
C26 C25 C30 C29 2.9(7) . . . . ?
C26 C25 C30 C34 -173.7(4) . . . . ?
C26 C27 C28 C29 0.0(9) . . . . ?
C27 C26 C31 C32 -67.6(6) . . . . ?
C27 C26 C31 C33 55.7(6) . . . . ?
C27 C28 C29 C30 1.9(8) . . . . ?
C28 C29 C30 C25 -3.4(7) . . . . ?
C28 C29 C30 C34 173.3(5) . . . . ?
C29 C30 C34 C35 -103.7(5) . . . . ?
C29 C30 C34 C36 18.9(7) . . . . ?
C30 C25 C26 C27 -1.1(7) . . . . ?
C30 C25 C26 C31 -179.0(4) . . . . ?
C31 C26 C27 C28 177.6(5) . . . . ?
P1 C1 C2 C3 46.2(11) . . . . ?
P1 C1 C2 C7 -69.9(9) . . . . ?
P1 C1 C2 C8 170.7(7) . . . . ?
C2 C1 P1 Cr1 163.8(9) . . . . ?
C2 C3 C4 C5 63.3(12) . . . . ?
C2 C3 C4 C10 -56.3(12) . . . . ?
C2 C8 C9 C10 59.6(12) . . . . ?
C2 C8 C9 C11 -60.0(11) . . . . ?
C3 C2 C7 C6 59.2(11) . . . . ?
C3 C2 C8 C9 -56.6(10) . . . . ?
C3 C4 C5 C6 -61.8(14) . . . . ?
C3 C4 C10 C9 58.5(12) . . . . ?
C4 C5 C6 C7 60.5(14) . . . . ?
C4 C5 C6 C11 -59.9(13) . . . . ?
C5 C4 C10 C9 -60.3(12) . . . . ?
C5 C6 C7 C2 -60.2(13) . . . . ?
C5 C6 C11 C9 59.2(12) . . . . ?
C7 C2 C3 C4 -60.7(11) . . . . ?
C7 C2 C8 C9 56.9(10) . . . . ?
C7 C6 C11 C9 -59.3(11) . . . . ?
C8 C2 C3 C4 54.3(11) . . . . ?
C8 C2 C7 C6 -57.0(11) . . . . ?
C8 C9 C10 C4 -59.1(12) . . . . ?
C8 C9 C11 C6 59.4(12) . . . . ?
C10 C4 C5 C6 59.9(13) . . . . ?
C10 C9 C11 C6 -59.8(12) . . . . ?
C11 C6 C7 C2 59.4(11) . . . . ?
C11 C9 C10 C4 60.9(12) . . . . ?
